data_4322271
loop_
_publ_author_name
'Dirk Pfeiffer'
'Bhekumusa J. Ximba'
'Louise M. Liable-Sands'
'Arnold L. Rheingold'
'Mary Jane Heeg'
'David M. Coleman'
'H. Bernhard Schlegel'
'Thomas F. Kuech'
'Charles H. Winter'

_publ_contact_author
;
     Dr. C. H. Winter
     Department of Chemistry
     Wayne State University
     Detroit, MI 48202
     USA
;
_publ_contact_author_email cwinter@sun.science.wayne.edu
_publ_contact_author_fax '+313 577 2099'
_publ_contact_author_phone '+313 577 5224'
_publ_section_title
;
 Synthesis, Structure, and Molecular Orbital Studies of Yttrium, Erbium,
 and Lutetium Complexes Bearing \h2-Pyrazolato Ligands: Development of a
 New Class of Precursors for Doping Semiconductors
;
_journal_name_full 'Inorganic Chemistry'
_journal_page_first 4539
_journal_page_last 4548
_journal_paper_doi 10.1021/ic990319o
_journal_volume 38
_journal_year 1999
_chemical_formula_sum 'C33 H47 Er N8'
_chemical_formula_weight 723.05
_chemical_name_systematic
;
 ?
;
_space_group_IT_number 92
_symmetry_cell_setting tetragonal
_symmetry_space_group_name_Hall 'P 4abw 2nw'
_symmetry_space_group_name_H-M 'P 41 21 2'
_atom_sites_solution_hydrogens geom
_atom_sites_solution_primary direct
_atom_sites_solution_secondary difmap
_audit_creation_method SHELXL
_cell_angle_alpha 90.00
_cell_angle_beta 90.00
_cell_angle_gamma 90.00
_cell_formula_units_Z 4
_cell_length_a 13.6404(3)
_cell_length_b 13.6404(3)
_cell_length_c 19.1118(4)
_cell_measurement_temperature 218(2)
_cell_measurement_theta_max 28.0
_cell_measurement_theta_min 2.0
_cell_volume 3555.95(13)
_computing_cell_refinement 'Siemens SAINT'
_computing_data_collection 'Siemens SMART'
_computing_data_reduction 'Siemens SAINT'
_computing_molecular_graphics 'Siemens SHELXTL'
_computing_publication_material 'Siemens SHELXTL'
_computing_structure_refinement 'SHELXL-93 (Sheldrick, 1993)'
_computing_structure_solution 'SHELXS-86 (Sheldrick, 1990)'
_diffrn_ambient_temperature 218(2)
_diffrn_measurement_method 'omega/phi scans'
_diffrn_radiation_monochromator graphite
_diffrn_radiation_source 'fine-focus sealed tube'
_diffrn_radiation_type MoK\a
_diffrn_radiation_wavelength 0.71073
_diffrn_reflns_av_R_equivalents 0.0496
_diffrn_reflns_av_sigmaI/netI 0.0535
_diffrn_reflns_limit_h_max 18
_diffrn_reflns_limit_h_min -18
_diffrn_reflns_limit_k_max 10
_diffrn_reflns_limit_k_min -17
_diffrn_reflns_limit_l_max 23
_diffrn_reflns_limit_l_min -24
_diffrn_reflns_number 12735
_diffrn_reflns_theta_max 28.35
_diffrn_reflns_theta_min 1.83
_exptl_absorpt_coefficient_mu 2.392
_exptl_absorpt_correction_type none
_exptl_crystal_colour pink
_exptl_crystal_density_diffrn 1.351
_exptl_crystal_description block
_exptl_crystal_F_000 1476
_exptl_crystal_size_max 0.40
_exptl_crystal_size_mid 0.40
_exptl_crystal_size_min 0.20
_refine_diff_density_max 0.854
_refine_diff_density_min -0.597
_refine_diff_density_rms 0.088
_refine_ls_abs_structure_details 'Flack H D (1983), Acta Cryst. A39, 876-881'
_refine_ls_abs_structure_Flack -0.007(11)
_refine_ls_extinction_coef 0.0020(2)
_refine_ls_extinction_expression Fc^*^=kFc[1+0.001xFc^2^\l^3^/sin(2\q)]^-1/4^
_refine_ls_extinction_method SHELXL
_refine_ls_goodness_of_fit_all 0.880
_refine_ls_goodness_of_fit_obs 0.889
_refine_ls_matrix_type full
_refine_ls_number_parameters 193
_refine_ls_number_reflns 4125
_refine_ls_number_restraints 0
_refine_ls_restrained_S_all 1.370
_refine_ls_restrained_S_obs 0.889
_refine_ls_R_factor_all 0.0392
_refine_ls_R_factor_obs 0.0269
_refine_ls_shift/esd_max -0.001
_refine_ls_shift/esd_mean 0.000
_refine_ls_structure_factor_coef Fsqd
_refine_ls_weighting_details 'w=1/[\s^2^(Fo^2^)+(0.0200P)^2^+0.0000P] where P=(Fo^2^+2Fc^2^)/3'
_refine_ls_weighting_scheme calc
_refine_ls_wR_factor_all 0.0831
_refine_ls_wR_factor_obs 0.0501
_reflns_number_observed 3577
_reflns_number_total 4130
_reflns_observed_criterion >2sigma(I)
_cod_data_source_file ic990319o_7.cif
_cod_data_source_block win40
_cod_depositor_comments
;
The following automatic conversions were performed:

'_refine_ls_weighting_scheme' value 'calc
w=1/[\s^2^(Fo^2^)+(0.0200P)^2^+0.0000P] where P=(Fo^2^+2Fc^2^)/3' was
changed to 'calc'. New tag '_refine_ls_weighting_details' was
created. The value of the new tag was set to
'w=1/[\s^2^(Fo^2^)+(0.0200P)^2^+0.0000P] where P=(Fo^2^+2Fc^2^)/3'.

Automatic conversion script
Id: cif_fix_values 3143 2015-03-26 13:38:13Z robertas 
;
_cod_database_code 4322271

loop_
_symmetry_equiv_pos_as_xyz
'x, y, z'
'-x, -y, z+1/2'
'-y+1/2, x+1/2, z+1/4'
'y+1/2, -x+1/2, z+3/4'
'-x+1/2, y+1/2, -z+1/4'
'x+1/2, -y+1/2, -z+3/4'
'y, x, -z'
'-y, -x, -z+1/2'

loop_
_atom_site_aniso_label
_atom_site_aniso_U_11
_atom_site_aniso_U_22
_atom_site_aniso_U_33
_atom_site_aniso_U_23
_atom_site_aniso_U_13
_atom_site_aniso_U_12
Er 0.03034(8) 0.03034(8) 0.03469(10) 0.00127(7) -0.00127(7) -0.00491(9)
N1 0.0439(15) 0.044(2) 0.040(2) 0.0032(13) 0.0011(11) -0.005(2)
N2 0.037(2) 0.039(2) 0.0410(15) -0.0014(12) -0.0026(12) -0.0068(13)
N3 0.0346(15) 0.0339(14) 0.040(2) 0.0005(11) -0.0005(12) -0.0011(13)
N4 0.0377(13) 0.0315(13) 0.056(2) -0.001(2) -0.0011(13) -0.0044(13)
C1 0.034(2) 0.039(2) 0.046(2) -0.0117(13) -0.007(2) 0.004(2)
C2 0.051(2) 0.051(2) 0.035(2) -0.0067(15) -0.010(2) 0.004(2)
C3 0.046(2) 0.041(2) 0.039(2) 0.001(2) 0.0010(14) 0.007(2)
C4 0.053(2) 0.063(3) 0.057(2) -0.012(2) -0.008(2) -0.011(2)
C5 0.084(3) 0.063(3) 0.054(3) 0.007(2) 0.003(3) -0.004(2)
C6 0.029(2) 0.050(2) 0.041(2) 0.011(2) -0.0054(14) -0.005(2)
C7 0.044(2) 0.044(2) 0.052(3) 0.014(2) -0.014(2) -0.019(2)
C8 0.042(2) 0.089(3) 0.055(3) 0.003(2) 0.006(2) -0.010(2)
C9 0.046(2) 0.037(2) 0.064(3) -0.004(2) -0.014(2) -0.003(2)
C10 0.045(2) 0.040(2) 0.066(3) -0.001(2) -0.012(2) 0.001(2)
C11 0.047(2) 0.033(2) 0.047(2) 0.003(2) 0.011(2) 0.0001(14)
C12 0.048(2) 0.032(2) 0.081(3) -0.008(2) 0.002(2) -0.008(2)
C13 0.040(2) 0.040(2) 0.084(3) -0.005(2) -0.005(2) -0.004(2)
C14 0.058(2) 0.038(2) 0.060(2) 0.004(2) 0.018(2) 0.012(2)
C15 0.054(3) 0.078(3) 0.184(7) -0.036(4) -0.008(4) 0.036(3)
C16 0.127(5) 0.058(3) 0.096(4) -0.019(3) 0.011(4) 0.025(3)
C17 0.158(6) 0.077(4) 0.118(5) 0.053(3) 0.074(4) 0.064(4)

loop_
_atom_site_label
_atom_site_type_symbol
_atom_site_fract_x
_atom_site_fract_y
_atom_site_fract_z
_atom_site_U_iso_or_equiv
_atom_site_thermal_displace_type
_atom_site_occupancy
_atom_site_calc_flag
_atom_site_refinement_flags
_atom_site_disorder_group
Er Er 0.174924(9) 0.174924(9) 0.0000 0.03179(7) Uani 1 d S .
N1 N 0.2134(2) 0.1787(2) 0.12072(14) 0.0428(7) Uani 1 d . .
N2 N 0.2703(2) 0.2476(2) 0.08598(14) 0.0389(7) Uani 1 d . .
N3 N 0.0355(2) 0.0831(2) 0.02706(15) 0.0361(7) Uani 1 d . .
N4 N 0.0677(2) 0.3210(2) 0.0080(2) 0.0418(6) Uani 1 d . .
C1 C 0.3303(2) 0.2893(2) 0.1326(2) 0.0400(8) Uani 1 d . .
C2 C 0.3133(3) 0.2481(3) 0.1970(2) 0.0458(9) Uani 1 d . .
H2A H 0.3454(3) 0.2636(3) 0.2391(2) 0.055 Uiso 1 calc R .
C3 C 0.2402(3) 0.1794(3) 0.1880(2) 0.0420(8) Uani 1 d . .
C4 C 0.3997(3) 0.3679(3) 0.1099(2) 0.0574(11) Uani 1 d . .
H4A H 0.3924(3) 0.3792(3) 0.0600(2) 0.086 Uiso 1 calc R .
H4B H 0.4665(3) 0.3476(3) 0.1198(2) 0.086 Uiso 1 calc R .
H4C H 0.3854(3) 0.4279(3) 0.1351(2) 0.086 Uiso 1 calc R .
C5 C 0.1906(3) 0.1141(3) 0.2406(2) 0.0673(12) Uani 1 d . .
H5A H 0.1419(3) 0.0741(3) 0.2171(2) 0.101 Uiso 1 calc R .
H5B H 0.1589(3) 0.1541(3) 0.2759(2) 0.101 Uiso 1 calc R .
H5C H 0.2390(3) 0.0721(3) 0.2626(2) 0.101 Uiso 1 calc R .
C6 C -0.0447(2) 0.0305(3) 0.0435(2) 0.0399(7) Uani 1 d . .
C7 C -0.0500(2) -0.0500(2) 0.0000 0.0465(12) Uani 1 d S .
H7A H -0.0988(2) -0.0988(2) 0.0000 0.056 Uiso 1 calc SR .
C8 C -0.1081(3) 0.0617(3) 0.1033(2) 0.0621(12) Uani 1 d . .
H8A H -0.0833(3) 0.1226(3) 0.1226(2) 0.093 Uiso 1 calc R .
H8B H -0.1074(3) 0.0114(3) 0.1392(2) 0.093 Uiso 1 calc R .
H8C H -0.1747(3) 0.0714(3) 0.0869(2) 0.093 Uiso 1 calc R .
C9 C -0.0241(3) 0.3178(3) -0.0166(2) 0.0491(9) Uani 1 d . .
H9A H -0.0492(3) 0.2570(3) -0.0312(2) 0.059 Uiso 1 calc R .
C10 C -0.0837(3) 0.3990(3) -0.0216(2) 0.0503(10) Uani 1 d . .
H10A H -0.1469(3) 0.3922(3) -0.0407(2) 0.060 Uiso 1 calc R .
C11 C -0.0527(2) 0.4900(2) 0.0009(2) 0.0422(8) Uani 1 d . .
C12 C 0.0428(3) 0.4935(3) 0.0265(2) 0.0534(11) Uani 1 d . .
H12A H 0.0696(3) 0.5534(3) 0.0416(2) 0.064 Uiso 1 calc R .
C13 C 0.0981(3) 0.4089(3) 0.0297(2) 0.0544(11) Uani 1 d . .
H13A H 0.1616(3) 0.4135(3) 0.0484(2) 0.065 Uiso 1 calc R .
C14 C -0.1161(3) 0.5818(3) -0.0042(3) 0.0521(9) Uani 1 d . .
C15 C -0.2229(3) 0.5558(4) -0.0111(4) 0.105(2) Uani 1 d . .
H15A H -0.2430(3) 0.5172(4) 0.0291(4) 0.158 Uiso 1 calc R .
H15B H -0.2328(3) 0.5180(4) -0.0535(4) 0.158 Uiso 1 calc R .
H15C H -0.2616(3) 0.6153(4) -0.0132(4) 0.158 Uiso 1 calc R .
C16 C -0.1048(5) 0.6452(4) 0.0617(3) 0.094(2) Uani 1 d . .
H16A H -0.0365(5) 0.6632(4) 0.0676(3) 0.141 Uiso 1 calc R .
H16B H -0.1266(5) 0.6084(4) 0.1022(3) 0.141 Uiso 1 calc R .
H16C H -0.1442(5) 0.7040(4) 0.0569(3) 0.141 Uiso 1 calc R .
C17 C -0.0832(5) 0.6418(4) -0.0662(3) 0.118(3) Uani 1 d . .
H17A H -0.0143(5) 0.6580(4) -0.0611(3) 0.176 Uiso 1 calc R .
H17B H -0.1214(5) 0.7017(4) -0.0686(3) 0.176 Uiso 1 calc R .
H17C H -0.0927(5) 0.6043(4) -0.1088(3) 0.176 Uiso 1 calc R .

loop_
_atom_type_symbol
_atom_type_description
_atom_type_scat_dispersion_real
_atom_type_scat_dispersion_imag
_atom_type_scat_source
C C 0.0033 0.0016 'International Tables Vol C Tables 4.2.6.8 and 6.1.1.4'
H H 0.0000 0.0000 'International Tables Vol C Tables 4.2.6.8 and 6.1.1.4'
N N 0.0061 0.0033 'International Tables Vol C Tables 4.2.6.8 and 6.1.1.4'
Er Er -0.2586 4.9576 'International Tables Vol C Tables 4.2.6.8 and 6.1.1.4'

loop_
_geom_angle_atom_site_label_1
_geom_angle_atom_site_label_2
_geom_angle_atom_site_label_3
_geom_angle
_geom_angle_site_symmetry_1
_geom_angle_site_symmetry_3
_geom_angle_publ_flag
N2 Er N2 91.28(13) . 7 ?
N2 Er N3 143.73(10) . 7 ?
N2 Er N3 121.96(9) 7 7 ?
N2 Er N3 121.96(9) . . ?
N2 Er N3 143.73(10) 7 . ?
N3 Er N3 34.45(13) 7 . ?
N2 Er N1 125.71(10) . 7 ?
N2 Er N1 34.44(9) 7 7 ?
N3 Er N1 88.65(10) 7 7 ?
N3 Er N1 110.65(10) . 7 ?
N2 Er N1 34.44(9) . . ?
N2 Er N1 125.71(10) 7 . ?
N3 Er N1 110.65(10) 7 . ?
N3 Er N1 88.65(9) . . ?
N1 Er N1 160.15(13) 7 . ?
N2 Er N4 86.79(10) . . ?
N2 Er N4 81.08(10) 7 . ?
N3 Er N4 110.60(9) 7 . ?
N3 Er N4 86.37(9) . . ?
N1 Er N4 83.93(10) 7 . ?
N1 Er N4 93.08(10) . . ?
N2 Er N4 81.07(10) . 7 ?
N2 Er N4 86.78(10) 7 7 ?
N3 Er N4 86.38(9) 7 7 ?
N3 Er N4 110.60(9) . 7 ?
N1 Er N4 93.08(10) 7 7 ?
N1 Er N4 83.93(10) . 7 ?
N4 Er N4 162.62(12) . 7 ?
C3 N1 N2 107.6(3) . . ?
C3 N1 Er 176.9(2) . . ?
N2 N1 Er 70.9(2) . . ?
C1 N2 N1 108.2(3) . . ?
C1 N2 Er 176.2(2) . . ?
N1 N2 Er 74.7(2) . . ?
C6 N3 N3 107.8(2) . 7 ?
C6 N3 Er 179.3(2) . . ?
N3 N3 Er 72.78(6) 7 . ?
C13 N4 C9 115.4(3) . . ?
C13 N4 Er 123.9(2) . . ?
C9 N4 Er 120.4(2) . . ?
N2 C1 C2 108.6(3) . . ?
N2 C1 C4 120.0(3) . . ?
C2 C1 C4 131.4(3) . . ?
C1 C2 C3 106.8(3) . . ?
N1 C3 C2 108.8(3) . . ?
N1 C3 C5 121.0(4) . . ?
C2 C3 C5 130.2(3) . . ?
N3 C6 C7 109.2(3) . . ?
N3 C6 C8 119.7(3) . . ?
C7 C6 C8 131.0(4) . . ?
C6 C7 C6 106.1(4) 7 . ?
N4 C9 C10 123.4(3) . . ?
C9 C10 C11 121.4(3) . . ?
C10 C11 C12 115.3(3) . . ?
C10 C11 C14 123.0(3) . . ?
C12 C11 C14 121.7(3) . . ?
C13 C12 C11 119.9(3) . . ?
N4 C13 C12 124.6(4) . . ?
C15 C14 C17 110.4(5) . . ?
C15 C14 C11 111.1(3) . . ?
C17 C14 C11 109.1(3) . . ?
C15 C14 C16 107.5(4) . . ?
C17 C14 C16 108.0(4) . . ?
C11 C14 C16 110.7(4) . . ?

loop_
_geom_bond_atom_site_label_1
_geom_bond_atom_site_label_2
_geom_bond_distance
_geom_bond_site_symmetry_2
_geom_bond_publ_flag
Er N2 2.319(3) . ?
Er N2 2.319(3) 7 ?
Er N3 2.335(3) 7 ?
Er N3 2.335(3) . ?
Er N1 2.367(3) 7 ?
Er N1 2.367(3) . ?
Er N4 2.476(3) . ?
Er N4 2.476(3) 7 ?
N1 C3 1.337(4) . ?
N1 N2 1.388(4) . ?
N2 C1 1.337(4) . ?
N3 C6 1.345(5) . ?
N3 N3 1.383(5) 7 ?
N4 C13 1.335(4) . ?
N4 C9 1.338(4) . ?
C1 C2 1.373(5) . ?
C1 C4 1.495(5) . ?
C2 C3 1.379(5) . ?
C3 C5 1.503(6) . ?
C6 C7 1.379(4) . ?
C6 C8 1.496(5) . ?
C7 C6 1.379(4) 7 ?
C9 C10 1.377(5) . ?
C10 C11 1.380(5) . ?
C11 C12 1.393(5) . ?
C11 C14 1.524(5) . ?
C12 C13 1.380(5) . ?
C14 C15 1.505(6) . ?
C14 C17 1.509(6) . ?
C14 C16 1.536(6) . ?
